data_7105053
loop_
_publ_author_name
'Arbour, Jannine L'
'Rzepa, Henry S'
'White, Andrew J P'
'Hii, King Kuok Mimi'

_publ_section_title
;
 Unusual regiodivergence in metal-catalysed intramolecular cyclisation
 of gamma-allenols.
;
_journal_issue 46
_journal_name_full 'Chemical communications (Cambridge, England)'
_journal_page_first 7125
_journal_page_last 7127
_journal_paper_doi 10.1039/b913295c
_journal_year 2009
_chemical_formula_moiety 'C36 H36 O2'
_chemical_formula_sum 'C36 H36 O2'
_chemical_formula_weight 500.65
_chemical_name_systematic
;
?
;
_space_group_IT_number 14
_symmetry_cell_setting monoclinic
_symmetry_space_group_name_Hall '-P 2ybc'
_symmetry_space_group_name_H-M 'P 1 21/c 1'
_atom_sites_solution_hydrogens geom
_atom_sites_solution_primary direct
_atom_sites_solution_secondary difmap
_audit_creation_method SHELXL-97
_cell_angle_alpha 90.00
_cell_angle_beta 97.321(4)
_cell_angle_gamma 90.00
_cell_formula_units_Z 4
_cell_length_a 6.3771(3)
_cell_length_b 19.8345(8)
_cell_length_c 23.2868(12)
_cell_measurement_reflns_used 2558
_cell_measurement_temperature 293(2)
_cell_measurement_theta_max 63.0419
_cell_measurement_theta_min 1.9119
_cell_volume 2921.5(2)
_computing_cell_refinement 'CrysAlis RED, Oxford Diffraction Ltd'
_computing_data_collection 'CrysAlis CCD, Oxford Diffraction Ltd'
_computing_data_reduction 'CrysAlis RED, Oxford Diffraction Ltd'
_computing_molecular_graphics 'Bruker SHELXTL'
_computing_publication_material 'Bruker SHELXTL'
_computing_structure_refinement 'SHELXL-97 (Sheldrick, 1997)'
_computing_structure_solution 'SHELXS-97 (Sheldrick, 1990)'
_diffrn_ambient_temperature 293(2)
_diffrn_detector_area_resol_mean 8.2556
_diffrn_measured_fraction_theta_full 0.985
_diffrn_measured_fraction_theta_max 0.953
_diffrn_measurement_device_type 'OD Xcalibur PX Ultra'
_diffrn_measurement_method 'omega scans'
_diffrn_radiation_monochromator graphite
_diffrn_radiation_source 'Enhance Ultra (Cu) X-ray Source'
_diffrn_radiation_type CuK\a
_diffrn_radiation_wavelength 1.54184
_diffrn_reflns_av_R_equivalents 0.0278
_diffrn_reflns_av_sigmaI/netI 0.0437
_diffrn_reflns_limit_h_max 4
_diffrn_reflns_limit_h_min -7
_diffrn_reflns_limit_k_max 22
_diffrn_reflns_limit_k_min -21
_diffrn_reflns_limit_l_max 23
_diffrn_reflns_limit_l_min -26
_diffrn_reflns_number 8043
_diffrn_reflns_theta_full 60.00
_diffrn_reflns_theta_max 63.18
_diffrn_reflns_theta_min 2.94
_diffrn_standards_number 0
_exptl_absorpt_coefficient_mu 0.530
_exptl_absorpt_correction_T_max 0.987
_exptl_absorpt_correction_T_min 0.949
_exptl_absorpt_correction_type analytical
_exptl_absorpt_process_details
;
CrysAlis RED, Oxford Diffraction Ltd.,
Version 1.171.33.32 (release 27-01-2009 CrysAlis171 .NET)
(compiled Jan 27 2009,14:17:37)
Analytical numeric absorption correction using a multifaceted crystal
model based on expressions derived by R.C. Clark & J.S. Reid.
(Clark, R. C. & Reid, J. S. (1995). Acta Cryst. A51, 887-897)
;
_exptl_crystal_colour Colourless
_exptl_crystal_density_diffrn 1.138
_exptl_crystal_density_method 'not measured'
_exptl_crystal_description needles
_exptl_crystal_F_000 1072
_exptl_crystal_size_max 0.18
_exptl_crystal_size_mid 0.06
_exptl_crystal_size_min 0.03
_refine_diff_density_max 0.160
_refine_diff_density_min -0.170
_refine_diff_density_rms 0.037
_refine_ls_extinction_coef 0.0018(2)
_refine_ls_extinction_expression Fc^*^=kFc[1+0.001xFc^2^\l^3^/sin(2\q)]^-1/4^
_refine_ls_extinction_method SHELXL
_refine_ls_goodness_of_fit_ref 0.840
_refine_ls_hydrogen_treatment constr
_refine_ls_matrix_type full
_refine_ls_number_parameters 357
_refine_ls_number_reflns 4532
_refine_ls_number_restraints 24
_refine_ls_restrained_S_all 0.845
_refine_ls_R_factor_all 0.0859
_refine_ls_R_factor_gt 0.0483
_refine_ls_shift/su_max 0.000
_refine_ls_shift/su_mean 0.000
_refine_ls_structure_factor_coef Fsqd
_refine_ls_weighting_details 'calc w=1/[\s^2^(Fo^2^)+(0.0799P)^2^+0.0000P] where P=(Fo^2^+2Fc^2^)/3'
_refine_ls_weighting_scheme calc
_refine_ls_wR_factor_gt 0.1162
_refine_ls_wR_factor_ref 0.1279
_reflns_number_gt 2460
_reflns_number_total 4532
_reflns_threshold_expression >2sigma(I)
_cod_data_source_file b913295c.txt
_cod_data_source_block Compound_5
_cod_depositor_comments
;
The following automatic conversions were performed:
'_symmetry_cell_setting' value 'Monoclinic' changed to 'monoclinic'
according to '/home/saulius/struct/CIF-dictionaries/cif_core.dic'
dictionary named 'cif_core.dic' version 2.4.1 from 2010-06-29.

Automatic conversion script
Id: cif_fix_enum 1527 2010-12-29 10:47:43Z saulius 
;
_cod_original_sg_symbol_H-M P2(1)/c
_cod_database_code 7105053

loop_
_symmetry_equiv_pos_as_xyz
'x, y, z'
'-x, y+1/2, -z+1/2'
'-x, -y, -z'
'x, -y-1/2, z-1/2'

loop_
_atom_site_label
_atom_site_type_symbol
_atom_site_fract_x
_atom_site_fract_y
_atom_site_fract_z
_atom_site_U_iso_or_equiv
_atom_site_adp_type
_atom_site_occupancy
_atom_site_symmetry_multiplicity
_atom_site_calc_flag
_atom_site_refinement_flags
_atom_site_disorder_assembly
_atom_site_disorder_group
O1 O 0.9102(2) 0.37446(7) 0.42395(6) 0.0626(4) Uani 1 1 d . . .
C2 C 0.7060(3) 0.40325(11) 0.42493(9) 0.0583(5) Uani 1 1 d . . .
C3 C 0.5983(3) 0.37233(11) 0.47274(9) 0.0628(6) Uani 1 1 d . . .
H3A H 0.6735 0.3855 0.5099 0.075 Uiso 1 1 calc R . .
H3B H 0.4553 0.3896 0.4705 0.075 Uiso 1 1 calc R . .
C4 C 0.5912(3) 0.29638(11) 0.46887(10) 0.0605(6) Uani 1 1 d . . .
H4A H 0.5063 0.2830 0.4331 0.073 Uiso 1 1 calc R . .
H4B H 0.5255 0.2784 0.5009 0.073 Uiso 1 1 calc R . .
C5 C 0.8158(3) 0.26729(10) 0.47053(9) 0.0540(5) Uani 1 1 d . . .
C6 C 0.9115(3) 0.30254(11) 0.42101(9) 0.0604(6) Uani 1 1 d . . .
H6A H 1.0563 0.2874 0.4214 0.072 Uiso 1 1 calc R . .
H6B H 0.8334 0.2886 0.3844 0.072 Uiso 1 1 calc R . .
O7 O 0.5710(2) 0.38748(7) 0.37332(6) 0.0588(4) Uani 1 1 d . . .
C8 C 0.6407(3) 0.40680(11) 0.32034(8) 0.0601(6) Uani 1 1 d . . .
H8A H 0.7785 0.3874 0.3172 0.072 Uiso 1 1 calc R . .
H8B H 0.6518 0.4555 0.3183 0.072 Uiso 1 1 calc R . .
C9 C 0.4773(3) 0.38067(10) 0.27121(9) 0.0541(5) Uani 1 1 d D A .
C10 C 0.2627(3) 0.41465(10) 0.27578(10) 0.0642(6) Uani 1 1 d D . .
H10A H 0.1573 0.3955 0.2466 0.077 Uiso 0.801(13) 1 calc PR A 1
H10B H 0.2204 0.4044 0.3134 0.077 Uiso 0.801(13) 1 calc PR A 1
H10C H 0.2338 0.4117 0.3165 0.077 Uiso 0.199(13) 1 d PR A 2
H10D H 0.1517 0.3881 0.2521 0.077 Uiso 0.199(13) 1 d PR A 2
C11 C 0.2653(14) 0.4894(2) 0.2682(4) 0.0759(19) Uani 0.801(13) 1 d PDU A 1
H11A H 0.2990 0.5062 0.2333 0.091 Uiso 0.801(13) 1 calc PR A 1
C12 C 0.2243(10) 0.53206(19) 0.3066(3) 0.0871(15) Uani 0.801(13) 1 d PDU A 1
C13 C 0.1806(16) 0.5753(2) 0.3449(4) 0.145(4) Uani 0.801(13) 1 d PDU A 1
H13A H 0.1468 0.5596 0.3816 0.174 Uiso 0.801(13) 1 d PR A 1
H13B H 0.1843 0.6228 0.3372 0.174 Uiso 0.801(13) 1 d PR A 1
C11' C 0.244(7) 0.4870(10) 0.2582(15) 0.086(8) Uiso 0.199(13) 1 d PDU A 2
H11B H 0.3006 0.4999 0.2250 0.103 Uiso 0.199(13) 1 calc PR A 2
C12' C 0.157(3) 0.5322(7) 0.2861(8) 0.069(5) Uiso 0.199(13) 1 d PDU A 2
C13' C 0.045(4) 0.5726(11) 0.3160(10) 0.122(7) Uiso 0.199(13) 1 d PDU A 2
H13C H -0.0123 0.5557 0.3493 0.146 Uiso 0.199(13) 1 d PR A 2
H13D H 0.0300 0.6194 0.3059 0.146 Uiso 0.199(13) 1 d PR A 2
C14 C 0.5454(3) 0.39754(11) 0.21218(9) 0.0586(6) Uani 1 1 d . . .
C15 C 0.7175(4) 0.43721(13) 0.20478(10) 0.0730(7) Uani 1 1 d . A .
H15A H 0.7984 0.4554 0.2371 0.088 Uiso 1 1 calc R . .
C16 C 0.7723(4) 0.45057(15) 0.15075(13) 0.0918(8) Uani 1 1 d . . .
H16A H 0.8905 0.4769 0.1472 0.110 Uiso 1 1 calc R A .
C17 C 0.6556(6) 0.42563(16) 0.10250(12) 0.0970(9) Uani 1 1 d . A .
H17A H 0.6939 0.4347 0.0660 0.116 Uiso 1 1 calc R . .
C18 C 0.4814(5) 0.38714(14) 0.10804(12) 0.0932(9) Uani 1 1 d . . .
H18A H 0.3999 0.3701 0.0753 0.112 Uiso 1 1 calc R A .
C19 C 0.4263(4) 0.37354(12) 0.16266(11) 0.0761(7) Uani 1 1 d . A .
H19A H 0.3067 0.3477 0.1660 0.091 Uiso 1 1 calc R . .
C20 C 0.4622(3) 0.30432(11) 0.27806(9) 0.0593(6) Uani 1 1 d . . .
C21 C 0.2954(4) 0.27192(12) 0.29937(10) 0.0720(6) Uani 1 1 d . A .
H21A H 0.1839 0.2975 0.3098 0.086 Uiso 1 1 calc R . .
C22 C 0.2905(5) 0.20236(14) 0.30549(12) 0.0916(8) Uani 1 1 d . . .
H22A H 0.1755 0.1820 0.3193 0.110 Uiso 1 1 calc R A .
C23 C 0.4537(7) 0.16369(16) 0.29143(13) 0.1059(10) Uani 1 1 d . A .
H23A H 0.4506 0.1171 0.2958 0.127 Uiso 1 1 calc R . .
C24 C 0.6218(6) 0.19401(16) 0.27091(13) 0.0991(9) Uani 1 1 d . . .
H24A H 0.7336 0.1680 0.2613 0.119 Uiso 1 1 calc R A .
C25 C 0.6260(4) 0.26323(13) 0.26435(10) 0.0775(7) Uani 1 1 d . A .
H25A H 0.7417 0.2830 0.2504 0.093 Uiso 1 1 calc R . .
C26 C 0.7425(4) 0.47815(12) 0.43274(10) 0.0834(8) Uani 1 1 d . . .
H26A H 0.8106 0.4952 0.4013 0.125 Uiso 1 1 calc R . .
H26B H 0.8309 0.4862 0.4686 0.125 Uiso 1 1 calc R . .
H26C H 0.6094 0.5005 0.4333 0.125 Uiso 1 1 calc R . .
C27 C 0.8190(3) 0.19193(11) 0.45814(9) 0.0594(6) Uani 1 1 d . . .
C28 C 0.6412(4) 0.15408(13) 0.44087(11) 0.0772(7) Uani 1 1 d . . .
H28A H 0.5093 0.1748 0.4367 0.093 Uiso 1 1 calc R . .
C29 C 0.6547(5) 0.08584(14) 0.42950(11) 0.0917(8) Uani 1 1 d . . .
H29A H 0.5320 0.0616 0.4175 0.110 Uiso 1 1 calc R . .
C30 C 0.8452(6) 0.05362(15) 0.43557(12) 0.0964(9) Uani 1 1 d . . .
H30A H 0.8533 0.0077 0.4279 0.116 Uiso 1 1 calc R . .
C31 C 1.0222(5) 0.08971(15) 0.45300(14) 0.1099(10) Uani 1 1 d . . .
H31A H 1.1532 0.0684 0.4577 0.132 Uiso 1 1 calc R . .
C32 C 1.0095(4) 0.15798(14) 0.46387(12) 0.0920(8) Uani 1 1 d . . .
H32A H 1.1333 0.1818 0.4754 0.110 Uiso 1 1 calc R . .
C33 C 0.9410(3) 0.27974(10) 0.53021(9) 0.0544(5) Uani 1 1 d . . .
C34 C 0.8770(4) 0.24868(12) 0.57828(10) 0.0732(7) Uani 1 1 d . . .
H34A H 0.7538 0.2231 0.5739 0.088 Uiso 1 1 calc R . .
C35 C 0.9910(5) 0.25471(14) 0.63229(11) 0.0891(8) Uani 1 1 d . . .
H35A H 0.9437 0.2335 0.6639 0.107 Uiso 1 1 calc R . .
C36 C 1.1733(5) 0.29168(15) 0.63983(12) 0.0894(8) Uani 1 1 d . . .
H36A H 1.2524 0.2948 0.6761 0.107 Uiso 1 1 calc R . .
C37 C 1.2375(4) 0.32380(14) 0.59346(12) 0.0852(8) Uani 1 1 d . . .
H37A H 1.3601 0.3496 0.5982 0.102 Uiso 1 1 calc R . .
C38 C 1.1215(3) 0.31824(12) 0.53935(10) 0.0696(7) Uani 1 1 d . . .
H38A H 1.1667 0.3411 0.5083 0.084 Uiso 1 1 calc R . .

loop_
_atom_site_aniso_label
_atom_site_aniso_U_11
_atom_site_aniso_U_22
_atom_site_aniso_U_33
_atom_site_aniso_U_23
_atom_site_aniso_U_13
_atom_site_aniso_U_12
O1 0.0543(9) 0.0732(11) 0.0606(10) 0.0094(7) 0.0087(7) -0.0059(7)
C2 0.0579(13) 0.0635(14) 0.0524(13) 0.0005(11) 0.0034(10) -0.0027(11)
C3 0.0625(14) 0.0694(15) 0.0587(14) 0.0015(11) 0.0169(11) 0.0044(11)
C4 0.0519(13) 0.0689(15) 0.0629(14) 0.0061(11) 0.0160(10) 0.0021(11)
C5 0.0501(12) 0.0628(14) 0.0509(13) 0.0032(10) 0.0132(10) 0.0015(10)
C6 0.0543(13) 0.0769(16) 0.0521(13) 0.0037(11) 0.0150(10) 0.0030(11)
O7 0.0570(8) 0.0676(10) 0.0520(9) 0.0023(7) 0.0080(7) -0.0060(7)
C8 0.0540(12) 0.0713(15) 0.0556(14) 0.0030(11) 0.0087(10) -0.0032(11)
C9 0.0477(12) 0.0584(14) 0.0556(13) 0.0010(10) 0.0035(10) 0.0035(9)
C10 0.0532(12) 0.0584(14) 0.0799(16) 0.0022(12) 0.0047(11) 0.0057(10)
C11 0.073(3) 0.064(3) 0.093(4) 0.005(2) 0.021(3) 0.0126(19)
C12 0.087(3) 0.061(2) 0.115(4) 0.003(2) 0.023(3) 0.008(2)
C13 0.228(8) 0.060(3) 0.166(6) 0.001(3) 0.099(6) 0.007(3)
C14 0.0595(13) 0.0600(13) 0.0552(14) 0.0039(11) 0.0028(11) 0.0092(11)
C15 0.0652(14) 0.0960(19) 0.0585(15) 0.0096(13) 0.0100(12) 0.0011(13)
C16 0.0908(19) 0.113(2) 0.0749(19) 0.0236(17) 0.0248(16) 0.0068(16)
C17 0.137(3) 0.092(2) 0.065(2) 0.0175(16) 0.0284(18) 0.027(2)
C18 0.136(3) 0.0801(19) 0.0592(18) -0.0011(14) -0.0035(17) 0.0116(18)
C19 0.0930(18) 0.0710(16) 0.0625(16) 0.0007(13) 0.0032(13) -0.0001(13)
C20 0.0629(14) 0.0607(14) 0.0529(14) -0.0007(10) 0.0026(11) 0.0062(11)
C21 0.0868(17) 0.0619(16) 0.0677(16) -0.0015(12) 0.0114(13) -0.0031(13)
C22 0.128(2) 0.0687(19) 0.0776(19) 0.0069(14) 0.0108(17) -0.0173(17)
C23 0.170(3) 0.0623(19) 0.079(2) 0.0016(15) -0.006(2) 0.014(2)
C24 0.134(3) 0.076(2) 0.085(2) -0.0081(16) 0.0028(19) 0.0384(19)
C25 0.0838(18) 0.0769(19) 0.0713(17) -0.0029(13) 0.0081(13) 0.0193(14)
C26 0.103(2) 0.0672(17) 0.0780(19) -0.0024(13) 0.0029(14) -0.0106(13)
C27 0.0573(13) 0.0659(15) 0.0562(14) 0.0008(11) 0.0121(10) 0.0033(11)
C28 0.0763(16) 0.0715(17) 0.0828(18) 0.0026(13) 0.0065(13) -0.0026(13)
C29 0.108(2) 0.0711(19) 0.094(2) -0.0041(15) 0.0070(16) -0.0177(17)
C30 0.125(3) 0.0678(18) 0.100(2) -0.0119(15) 0.0261(19) 0.0064(19)
C31 0.102(2) 0.077(2) 0.154(3) -0.0207(19) 0.031(2) 0.0196(18)
C32 0.0752(17) 0.0766(18) 0.126(2) -0.0189(16) 0.0185(16) 0.0071(14)
C33 0.0562(13) 0.0587(13) 0.0501(13) 0.0008(10) 0.0135(10) 0.0068(10)
C34 0.0887(18) 0.0692(16) 0.0648(17) 0.0060(12) 0.0221(13) -0.0018(12)
C35 0.128(2) 0.088(2) 0.0541(17) 0.0135(14) 0.0213(16) 0.0145(18)
C36 0.108(2) 0.092(2) 0.0633(18) -0.0079(15) -0.0076(16) 0.0224(18)
C37 0.0761(17) 0.099(2) 0.0759(19) -0.0051(16) -0.0066(14) 0.0024(14)
C38 0.0594(14) 0.0858(17) 0.0627(15) 0.0024(13) 0.0039(11) 0.0000(12)

loop_
_atom_type_symbol
_atom_type_description
_atom_type_scat_dispersion_real
_atom_type_scat_dispersion_imag
_atom_type_scat_source
C C 0.0181 0.0091 'International Tables Vol C Tables 4.2.6.8 and 6.1.1.4'
H H 0.0000 0.0000 'International Tables Vol C Tables 4.2.6.8 and 6.1.1.4'
O O 0.0492 0.0322 'International Tables Vol C Tables 4.2.6.8 and 6.1.1.4'

loop_
_geom_angle_atom_site_label_1
_geom_angle_atom_site_label_2
_geom_angle_atom_site_label_3
_geom_angle
_geom_angle_site_symmetry_1
_geom_angle_site_symmetry_3
_geom_angle_publ_flag
C2 O1 C6 114.34(15) . . ?
O7 C2 O1 110.76(16) . . ?
O7 C2 C3 104.54(17) . . ?
O1 C2 C3 110.56(16) . . ?
O7 C2 C26 112.68(17) . . ?
O1 C2 C26 105.58(17) . . ?
C3 C2 C26 112.84(19) . . ?
C4 C3 C2 111.97(18) . . ?
C3 C4 C5 110.59(17) . . ?
C27 C5 C33 108.17(16) . . ?
C27 C5 C4 113.46(17) . . ?
C33 C5 C4 109.75(17) . . ?
C27 C5 C6 106.71(16) . . ?
C33 C5 C6 113.31(17) . . ?
C4 C5 C6 105.51(16) . . ?
O1 C6 C5 114.34(17) . . ?
C8 O7 C2 117.00(15) . . ?
O7 C8 C9 107.41(16) . . ?
C20 C9 C14 109.85(17) . . ?
C20 C9 C8 107.61(16) . . ?
C14 C9 C8 110.59(17) . . ?
C20 C9 C10 110.99(17) . . ?
C14 C9 C10 108.83(16) . . ?
C8 C9 C10 108.97(17) . . ?
C11' C10 C9 116.1(14) . . ?
C11 C10 C9 113.8(3) . . ?
C12 C11 C10 124.5(5) . . ?
C11 C12 C13 179.2(7) . . ?
C12' C11' C10 124(2) . . ?
C11' C12' C13' 172(3) . . ?
C15 C14 C19 117.0(2) . . ?
C15 C14 C9 124.0(2) . . ?
C19 C14 C9 119.0(2) . . ?
C16 C15 C14 121.6(2) . . ?
C17 C16 C15 120.7(3) . . ?
C16 C17 C18 119.4(3) . . ?
C17 C18 C19 119.9(3) . . ?
C14 C19 C18 121.4(3) . . ?
C21 C20 C25 116.2(2) . . ?
C21 C20 C9 123.9(2) . . ?
C25 C20 C9 119.8(2) . . ?
C22 C21 C20 121.7(2) . . ?
C23 C22 C21 120.4(3) . . ?
C22 C23 C24 119.5(3) . . ?
C23 C24 C25 120.2(3) . . ?
C24 C25 C20 122.0(3) . . ?
C28 C27 C32 116.4(2) . . ?
C28 C27 C5 124.1(2) . . ?
C32 C27 C5 119.6(2) . . ?
C27 C28 C29 121.4(2) . . ?
C30 C29 C28 121.0(3) . . ?
C31 C30 C29 118.7(3) . . ?
C30 C31 C32 120.4(3) . . ?
C27 C32 C31 122.1(3) . . ?
C38 C33 C34 116.7(2) . . ?
C38 C33 C5 123.99(19) . . ?
C34 C33 C5 119.2(2) . . ?
C35 C34 C33 121.7(3) . . ?
C36 C35 C34 120.4(3) . . ?
C37 C36 C35 119.1(3) . . ?
C36 C37 C38 120.4(3) . . ?
C33 C38 C37 121.7(2) . . ?

loop_
_geom_bond_atom_site_label_1
_geom_bond_atom_site_label_2
_geom_bond_distance
_geom_bond_site_symmetry_2
_geom_bond_publ_flag
O1 C2 1.425(2) . ?
O1 C6 1.428(2) . ?
C2 O7 1.421(2) . ?
C2 C3 1.510(3) . ?
C2 C26 1.511(3) . ?
C3 C4 1.509(3) . ?
C4 C5 1.540(3) . ?
C5 C27 1.523(3) . ?
C5 C33 1.532(3) . ?
C5 C6 1.540(3) . ?
O7 C8 1.416(2) . ?
C8 C9 1.536(3) . ?
C9 C20 1.527(3) . ?
C9 C14 1.531(3) . ?
C9 C10 1.541(3) . ?
C10 C11' 1.492(16) . ?
C10 C11 1.494(5) . ?
C11 C12 1.282(6) . ?
C12 C13 1.292(5) . ?
C11' C12' 1.277(14) . ?
C12' C13' 1.327(14) . ?
C14 C15 1.379(3) . ?
C14 C19 1.382(3) . ?
C15 C16 1.374(3) . ?
C16 C17 1.359(4) . ?
C17 C18 1.368(4) . ?
C18 C19 1.388(3) . ?
C20 C21 1.388(3) . ?
C20 C25 1.394(3) . ?
C21 C22 1.388(3) . ?
C22 C23 1.366(4) . ?
C23 C24 1.367(4) . ?
C24 C25 1.382(4) . ?
C27 C28 1.376(3) . ?
C27 C32 1.381(3) . ?
C28 C29 1.384(3) . ?
C29 C30 1.364(4) . ?
C30 C31 1.355(4) . ?
C31 C32 1.382(4) . ?
C33 C38 1.375(3) . ?
C33 C34 1.384(3) . ?
C34 C35 1.376(3) . ?
C35 C36 1.367(4) . ?
C36 C37 1.361(3) . ?
C37 C38 1.382(3) . ?
